data_4347557
loop_
_publ_author_name
'Schl\"afer, J'
'Graf, D.'
'Fornalczyk, G.'
'Mettenb\"orger, A'
'Mathur, S.'

_publ_section_title
;
 Fluorinated Cerium(IV) Enaminolates: Alternative Precursors for Chemical
 Vapor Deposition of CeO2 Thin Films.
;
_journal_issue 11
_journal_name_full 'Inorganic chemistry'
_journal_page_first 5422
_journal_page_last 5429
_journal_paper_doi 10.1021/acs.inorgchem.6b00348
_journal_volume 55
_journal_year 2016
_chemical_formula_sum 'C10 H10 F6 N2 O2'
_chemical_formula_weight 304.20
_space_group_crystal_system triclinic
_space_group_IT_number 2
_space_group_name_Hall '-P 1'
_space_group_name_H-M_alt 'P -1'
_atom_sites_solution_hydrogens mixed
_audit_creation_method SHELXL-2014/7
_cell_angle_alpha 109.754(15)
_cell_angle_beta 101.386(16)
_cell_angle_gamma 97.169(14)
_cell_formula_units_Z 1
_cell_length_a 5.7104(7)
_cell_length_b 7.3062(8)
_cell_length_c 8.2087(12)
_cell_measurement_temperature 293(2)
_cell_measurement_theta_max 27.915
_cell_measurement_theta_min 2.728
_cell_volume 309.10(8)
_computing_cell_refinement 'X-Area (Stoe & Cie, 2001)'
_computing_data_collection 'X-Area (Stoe & Cie, 2001)'
_computing_data_reduction 'X-Area (Stoe & Cie, 2001)'
_computing_structure_refinement 'SHELXL-2014/7 (Sheldrick, 2014)'
_computing_structure_solution 'SHELXS-97 (Sheldrick, 1990)'
_diffrn_ambient_temperature 293(2)
_diffrn_detector_area_resol_mean 'not measured'
_diffrn_measured_fraction_theta_full 0.933
_diffrn_measured_fraction_theta_max 0.921
_diffrn_measurement_device_type 'IPDS 2T (Stoe & Cie)'
_diffrn_measurement_method '\w and \f scans'
_diffrn_radiation_monochromator graphite
_diffrn_radiation_source 'fine-focus sealed tube'
_diffrn_radiation_type MoK\a
_diffrn_radiation_wavelength 0.71073
_diffrn_reflns_av_R_equivalents 0.0370
_diffrn_reflns_av_unetI/netI 0.0377
_diffrn_reflns_Laue_measured_fraction_full 0.933
_diffrn_reflns_Laue_measured_fraction_max 0.921
_diffrn_reflns_limit_h_max 7
_diffrn_reflns_limit_h_min -7
_diffrn_reflns_limit_k_max 9
_diffrn_reflns_limit_k_min -9
_diffrn_reflns_limit_l_max 10
_diffrn_reflns_limit_l_min -10
_diffrn_reflns_number 3749
_diffrn_reflns_point_group_measured_fraction_full 0.933
_diffrn_reflns_point_group_measured_fraction_max 0.921
_diffrn_reflns_theta_full 25.242
_diffrn_reflns_theta_max 27.915
_diffrn_reflns_theta_min 2.728
_exptl_absorpt_coefficient_mu 0.173
_exptl_absorpt_correction_T_max 0.9828
_exptl_absorpt_correction_T_min 0.9177
_exptl_absorpt_correction_type numerical
_exptl_absorpt_process_details
;
The absorption correction (X-RED; Stoe & Cie, 2001)
was preformed after optimizing the crystal shape
using X-SHAPE (Stoe & Cie, 1999).
;
_exptl_crystal_colour colorless
_exptl_crystal_density_diffrn 1.634
_exptl_crystal_density_meas ?
_exptl_crystal_density_method 'not measured'
_exptl_crystal_description prism
_exptl_crystal_F_000 154
_exptl_crystal_size_max 0.3
_exptl_crystal_size_mid 0.2
_exptl_crystal_size_min 0.1
_refine_diff_density_max 0.256
_refine_diff_density_min -0.154
_refine_diff_density_rms 0.035
_refine_ls_extinction_method none
_refine_ls_goodness_of_fit_ref 0.992
_refine_ls_hydrogen_treatment mixed
_refine_ls_matrix_type full
_refine_ls_number_parameters 128
_refine_ls_number_reflns 1370
_refine_ls_number_restraints 0
_refine_ls_restrained_S_all 0.992
_refine_ls_R_factor_all 0.0611
_refine_ls_R_factor_gt 0.0419
_refine_ls_shift/su_max 0.004
_refine_ls_shift/su_mean 0.001
_refine_ls_structure_factor_coef Fsqd
_refine_ls_weighting_details 'w=1/[\s^2^(Fo^2^)+(0.0686P)^2^] where P=(Fo^2^+2Fc^2^)/3'
_refine_ls_weighting_scheme calc
_refine_ls_wR_factor_gt 0.1056
_refine_ls_wR_factor_ref 0.1120
_reflns_Friedel_coverage 0.000
_reflns_number_gt 941
_reflns_number_total 1370
_reflns_threshold_expression 'I > 2\s(I)'
_cod_data_source_file ic6b00348_si_002.cif
_cod_data_source_block 2a
_cod_depositor_comments
;
The following automatic conversions were performed:

data item '_exptl_crystal_density_meas' value 'not measured' was
changed to '?' -- the value is perceived as not measured.

Automatic conversion script
Id: cif_fix_values 6909 2019-04-08 15:41:33Z antanas 
;
_cod_database_code 4347557
_shelx_shelxl_version_number 2014/7
_shelx_space_group_comment
;
The symmetry employed for this shelxl refinement is uniquely defined
by the following loop, which should always be used as a source of
symmetry information in preference to the above space-group names.
They are only intended as comments.
;

loop_
_space_group_symop_operation_xyz
'x, y, z'
'-x, -y, -z'

loop_
_atom_site_label
_atom_site_type_symbol
_atom_site_fract_x
_atom_site_fract_y
_atom_site_fract_z
_atom_site_U_iso_or_equiv
_atom_site_adp_type
_atom_site_occupancy
_atom_site_site_symmetry_order
_atom_site_calc_flag
_atom_site_refinement_flags_posn
_atom_site_refinement_flags_adp
_atom_site_refinement_flags_occupancy
F1A F 0.2419(16) 0.9025(8) 0.4366(10) 0.0851(16) Uani 0.69(2) 1 d . . P
F2A F -0.0984(15) 0.7032(9) 0.3618(14) 0.103(2) Uani 0.69(2) 1 d . . P
F3A F 0.0082(10) 0.8368(8) 0.1885(6) 0.0705(13) Uani 0.69(2) 1 d . . P
F1B F 0.201(4) 0.870(4) 0.475(3) 0.121(6) Uani 0.31(2) 1 d . . P
F2B F -0.1307(18) 0.6841(17) 0.317(2) 0.087(4) Uani 0.31(2) 1 d . . P
F3B F 0.050(4) 0.859(2) 0.208(2) 0.112(5) Uani 0.31(2) 1 d . . P
O1 O 0.3162(3) 0.59685(17) 0.10902(18) 0.0593(4) Uani 1 1 d . . .
N1 N 0.4671(3) 0.25420(19) 0.13546(19) 0.0454(4) Uani 1 1 d . . .
C1 C 0.5795(3) 0.0812(2) 0.0852(2) 0.0473(4) Uani 1 1 d . . .
H2 H 0.6032 0.0310 0.1813 0.057 Uiso 1 1 calc R U .
H3 H 0.7383 0.1202 0.0673 0.057 Uiso 1 1 calc R U .
C2 C 0.3439(3) 0.2905(2) 0.2562(2) 0.0499(5) Uani 1 1 d . . .
H4 H 0.3379 0.2040 0.3171 0.060 Uiso 1 1 calc R U .
C5 C 0.2210(4) 0.4440(2) 0.3038(2) 0.0534(5) Uani 1 1 d . . .
H8 H 0.1359 0.4519 0.3907 0.064 Uiso 1 1 calc R U .
C6 C 0.2193(3) 0.5871(2) 0.2270(2) 0.0414(4) Uani 1 1 d . . .
C7 C 0.0850(4) 0.7545(2) 0.3034(2) 0.0507(4) Uani 1 1 d . . .
H1 H 0.484(4) 0.334(3) 0.082(3) 0.062(6) Uani 1 1 d . . .

loop_
_atom_site_aniso_label
_atom_site_aniso_U_11
_atom_site_aniso_U_22
_atom_site_aniso_U_33
_atom_site_aniso_U_23
_atom_site_aniso_U_13
_atom_site_aniso_U_12
F1A 0.105(2) 0.0501(16) 0.073(4) -0.0035(16) 0.002(2) 0.0268(16)
F2A 0.134(5) 0.085(3) 0.165(4) 0.079(3) 0.119(4) 0.070(3)
F3A 0.082(2) 0.072(2) 0.068(2) 0.0292(18) 0.0155(19) 0.0485(15)
F1B 0.144(12) 0.122(10) 0.050(5) -0.028(6) -0.010(6) 0.095(9)
F2B 0.032(5) 0.084(4) 0.125(6) 0.009(5) 0.025(5) 0.015(3)
F3B 0.157(10) 0.077(5) 0.182(12) 0.097(7) 0.103(9) 0.071(5)
O1 0.0768(10) 0.0600(7) 0.0696(8) 0.0386(6) 0.0436(7) 0.0345(6)
N1 0.0596(10) 0.0356(7) 0.0494(8) 0.0198(6) 0.0188(7) 0.0206(6)
C1 0.0537(10) 0.0400(8) 0.0537(9) 0.0185(7) 0.0148(7) 0.0244(7)
C2 0.0690(13) 0.0399(8) 0.0511(9) 0.0232(7) 0.0220(8) 0.0189(8)
C5 0.0760(13) 0.0458(8) 0.0559(10) 0.0246(8) 0.0372(9) 0.0257(8)
C6 0.0464(10) 0.0360(7) 0.0445(8) 0.0137(6) 0.0168(7) 0.0138(6)
C7 0.0597(14) 0.0413(8) 0.0560(10) 0.0170(7) 0.0221(8) 0.0195(8)
H1 0.107(18) 0.041(11) 0.046(13) 0.005(10) 0.039(13) 0.046(12)

loop_
_atom_type_symbol
_atom_type_description
_atom_type_scat_dispersion_real
_atom_type_scat_dispersion_imag
_atom_type_scat_source
C C 0.0033 0.0016 'International Tables Vol C Tables 4.2.6.8 and 6.1.1.4'
H H 0.0000 0.0000 'International Tables Vol C Tables 4.2.6.8 and 6.1.1.4'
F F 0.0171 0.0103 'International Tables Vol C Tables 4.2.6.8 and 6.1.1.4'
N N 0.0061 0.0033 'International Tables Vol C Tables 4.2.6.8 and 6.1.1.4'
O O 0.0106 0.0060 'International Tables Vol C Tables 4.2.6.8 and 6.1.1.4'

loop_
_geom_angle_atom_site_label_1
_geom_angle_atom_site_label_2
_geom_angle_atom_site_label_3
_geom_angle
_geom_angle_site_symmetry_1
_geom_angle_site_symmetry_3
F1B F1A C7 82(2) . .
F1A F1B C7 75(2) . .
C2 N1 C1 123.55(14) . .
C2 N1 H1 119.0(12) . .
C1 N1 H1 117.5(12) . .
N1 C1 C1 110.84(16) . 2_655
N1 C1 H2 109.5 . .
C1 C1 H2 109.5 2_655 .
N1 C1 H3 109.5 . .
C1 C1 H3 109.5 2_655 .
H2 C1 H3 108.1 . .
N1 C2 C5 126.91(14) . .
N1 C2 H4 116.5 . .
C5 C2 H4 116.5 . .
C2 C5 C6 122.76(15) . .
C2 C5 H8 118.6 . .
C6 C5 H8 118.6 . .
O1 C6 C5 127.31(14) . .
O1 C6 C7 116.81(13) . .
C5 C6 C7 115.86(13) . .
F3B C7 F2A 116.2(8) . .
F3B C7 F2B 106.6(9) . .
F2A C7 F2B 15.4(8) . .
F3B C7 F3A 11.3(10) . .
F2A C7 F3A 108.1(4) . .
F2B C7 F3A 97.0(7) . .
F3B C7 F1A 92.8(9) . .
F2A C7 F1A 108.1(5) . .
F2B C7 F1A 122.1(7) . .
F3A C7 F1A 103.3(4) . .
F3B C7 F1B 111.1(11) . .
F2A C7 F1B 87.4(12) . .
F2B C7 F1B 102.4(13) . .
F3A C7 F1B 120.1(12) . .
F1A C7 F1B 22.7(15) . .
F3B C7 C6 112.9(6) . .
F2A C7 C6 115.2(2) . .
F2B C7 C6 111.9(5) . .
F3A C7 C6 112.5(2) . .
F1A C7 C6 109.0(4) . .
F1B C7 C6 111.3(7) . .

loop_
_geom_bond_atom_site_label_1
_geom_bond_atom_site_label_2
_geom_bond_distance
_geom_bond_site_symmetry_2
F1A F1B 0.53(4) .
F1A C7 1.319(7) .
F2A C7 1.299(5) .
F3A C7 1.315(4) .
F1B C7 1.348(16) .
F2B C7 1.313(12) .
F3B C7 1.276(11) .
O1 C6 1.2236(19) .
N1 C2 1.301(2) .
N1 C1 1.4606(17) .
N1 H1 0.85(2) .
C1 C1 1.515(3) 2_655
C1 H2 0.9700 .
C1 H3 0.9700 .
C2 C5 1.383(2) .
C2 H4 0.9300 .
C5 C6 1.391(2) .
C5 H8 0.9300 .
C6 C7 1.544(2) .

loop_
_geom_torsion_atom_site_label_1
_geom_torsion_atom_site_label_2
_geom_torsion_atom_site_label_3
_geom_torsion_atom_site_label_4
_geom_torsion
_geom_torsion_site_symmetry_4
C2 N1 C1 C1 99.1(2) 2_655
C1 N1 C2 C5 -176.02(18) .
N1 C2 C5 C6 -1.6(3) .
C2 C5 C6 O1 1.7(3) .
C2 C5 C6 C7 -176.67(17) .
F1B F1A C7 F3B 145(3) .
F1B F1A C7 F2A 26(3) .
F1B F1A C7 F2B 33(3) .
F1B F1A C7 F3A 140(3) .
F1B F1A C7 C6 -100(3) .
F1A F1B C7 F3B -38(3) .
F1A F1B C7 F2A -155(3) .
F1A F1B C7 F2B -152(2) .
F1A F1B C7 F3A -46(3) .
F1A F1B C7 C6 88(3) .
O1 C6 C7 F3B 13.6(11) .
C5 C6 C7 F3B -167.8(11) .
O1 C6 C7 F2A 150.4(6) .
C5 C6 C7 F2A -31.1(6) .
O1 C6 C7 F2B 133.9(8) .
C5 C6 C7 F2B -47.5(8) .
O1 C6 C7 F3A 25.9(4) .
C5 C6 C7 F3A -155.5(3) .
O1 C6 C7 F1A -88.0(4) .
C5 C6 C7 F1A 90.5(4) .
O1 C6 C7 F1B -112.1(18) .
C5 C6 C7 F1B 66.4(18) .
